data_7245760
loop_
_publ_author_name
'Sun, Juan'
'Chen, Min'
'Li, Ying'
'Liu, Xingran'
'Fu, Xinyang'
'He, Lijun'
'Jin, Chuan-Ming'

_publ_section_title
;
 Heterospin 2p-4f and 2p-3d-4f complexes constructed by a nitronyl
 nitroxide ligand: syntheses, structures and magnetic properties
;
_journal_name_full CrystEngComm
_journal_paper_doi 10.1039/D2CE01344D
_journal_year 2022
_chemical_formula_sum 'C73 H51 Cl3 F36 N10 O16 Tb2'
_chemical_formula_weight 2432.45
_space_group_crystal_system triclinic
_space_group_IT_number 2
_space_group_name_Hall '-P 1'
_space_group_name_H-M_alt 'P -1'
_atom_sites_solution_hydrogens geom
_audit_creation_method SHELXL-2014/7
_audit_update_record
;
2022-10-23 deposited with the CCDC.	2022-11-04 downloaded from the CCDC.
;
_cell_angle_alpha 78.76(3)
_cell_angle_beta 82.87(3)
_cell_angle_gamma 79.65(3)
_cell_formula_units_Z 2
_cell_length_a 10.656(2)
_cell_length_b 20.604(4)
_cell_length_c 21.217(4)
_cell_measurement_reflns_used 350
_cell_measurement_temperature 113.1500
_cell_measurement_theta_max 27.8784
_cell_measurement_theta_min 1.2855
_cell_volume 4475.4(16)
_computing_cell_refinement
;
CrystalClear-SM Expert 2.1 b42 (Rigaku, 2015)
;
_computing_data_collection
;
'CrystalClear-SM Expert 2.1 b42 (Rigaku, 2015)'
;
_computing_data_reduction
;
CrystalClear-SM Expert 2.1 b42 (Rigaku, 2015)
;
_computing_molecular_graphics Diamond
_computing_publication_material Diamond
_computing_structure_refinement 'SHELXL-2014/7 (Sheldrick, 2014)'
_computing_structure_solution SHELXL
_diffrn_ambient_temperature 113.1500
_diffrn_measured_fraction_theta_full 0.998
_diffrn_measured_fraction_theta_max 0.998
_diffrn_measurement_device_type 'Rigaku Pilatus 200K'
_diffrn_measurement_method 'profile data from \w-scans'
_diffrn_radiation_type MoK\a
_diffrn_radiation_wavelength 0.71073
_diffrn_reflns_av_R_equivalents 0.0603
_diffrn_reflns_av_unetI/netI 0.0761
_diffrn_reflns_Laue_measured_fraction_full 0.998
_diffrn_reflns_Laue_measured_fraction_max 0.998
_diffrn_reflns_limit_h_max 12
_diffrn_reflns_limit_h_min -12
_diffrn_reflns_limit_k_max 24
_diffrn_reflns_limit_k_min -23
_diffrn_reflns_limit_l_max 25
_diffrn_reflns_limit_l_min -25
_diffrn_reflns_number 43653
_diffrn_reflns_point_group_measured_fraction_full 0.998
_diffrn_reflns_point_group_measured_fraction_max 0.998
_diffrn_reflns_theta_full 25.010
_diffrn_reflns_theta_max 25.010
_diffrn_reflns_theta_min 1.286
_exptl_absorpt_coefficient_mu 1.800
_exptl_absorpt_correction_T_max 1.0000
_exptl_absorpt_correction_T_min 0.8492
_exptl_absorpt_correction_type multi-scan
_exptl_crystal_colour pink
_exptl_crystal_density_diffrn 1.805
_exptl_crystal_description block
_exptl_crystal_F_000 2384
_exptl_crystal_size_max 0.25
_exptl_crystal_size_mid 0.21
_exptl_crystal_size_min 0.18
_refine_diff_density_max 1.651
_refine_diff_density_min -1.658
_refine_diff_density_rms 0.156
_refine_ls_extinction_method none
_refine_ls_goodness_of_fit_ref 1.024
_refine_ls_hydrogen_treatment constr
_refine_ls_matrix_type full
_refine_ls_number_parameters 1269
_refine_ls_number_reflns 15782
_refine_ls_number_restraints 31
_refine_ls_restrained_S_all 2.414
_refine_ls_R_factor_all 0.0852
_refine_ls_R_factor_gt 0.0599
_refine_ls_shift/su_max 0.025
_refine_ls_shift/su_mean 0.003
_refine_ls_structure_factor_coef Fsqd
_refine_ls_weighting_details 'w=1/[\s^2^(Fo^2^)+(0.1000P)^2^+10.0000P] where P=(Fo^2^+2Fc^2^)/3'
_refine_ls_weighting_scheme calc
_refine_ls_wR_factor_gt 0.1508
_refine_ls_wR_factor_ref 0.1785
_reflns_Friedel_coverage 0.000
_reflns_number_gt 11859
_reflns_number_total 15782
_reflns_threshold_expression 'I > 2\s(I)'
_cod_data_source_file d2ce01344d2.cif
_cod_data_source_block 1_CCDC1
_cod_depositor_comments
;
The following automatic conversions were performed:

data item '_exptl_absorpt_correction_type' value 'Multi-scan' was
changed to 'multi-scan' in accordance with the
/home/data/users/saulius/crontab/automatic-downloads/rss-feeds/RSC/lib/dictionaries/cif_core.dic
dictionary named 'cif_core.dic' version 2.4.2 last updated on
2011-04-26.

Automatic conversion script
Id: cif_fix_values 7556 2019-12-06 15:28:31Z antanas 
;
_cod_original_cell_volume 4475.6(16)
_cod_database_code 7245760
_shelx_shelxl_version_number 2014/7
_shelx_space_group_comment
;
The symmetry employed for this shelxl refinement is uniquely defined
by the following loop, which should always be used as a source of
symmetry information in preference to the above space-group names.
They are only intended as comments.
;

loop_
_space_group_symop_operation_xyz
'x, y, z'
'-x, -y, -z'

loop_
_atom_site_label
_atom_site_type_symbol
_atom_site_fract_x
_atom_site_fract_y
_atom_site_fract_z
_atom_site_U_iso_or_equiv
_atom_site_adp_type
_atom_site_occupancy
_atom_site_site_symmetry_order
_atom_site_calc_flag
_atom_site_refinement_flags_posn
_atom_site_refinement_flags_adp
_atom_site_refinement_flags_occupancy
_atom_site_disorder_assembly
_atom_site_disorder_group
Tb2 Tb 0.56747(3) 0.72630(2) 0.09244(2) 0.02717(12) Uani 1 1 d . . . . .
O5 O 0.3403(5) 0.7174(3) 0.1372(3) 0.0364(13) Uani 1 1 d . . . . .
O4 O 0.5551(5) 0.6850(2) 0.2050(2) 0.0314(12) Uani 1 1 d . . . . .
N5 N 0.7148(6) 0.7938(3) 0.1390(3) 0.0317(15) Uani 1 1 d . . . . .
N4 N 0.6765(6) 0.8100(3) 0.0151(3) 0.0294(14) Uani 1 1 d . . . . .
O3 O 0.5276(5) 0.6144(3) 0.1045(3) 0.0353(13) Uani 1 1 d . . . . .
F10 F 0.5551(6) 0.5615(3) 0.3433(2) 0.0550(14) Uani 1 1 d . . . . .
O1 O 0.7638(5) 0.6575(3) 0.1216(3) 0.0366(13) Uani 1 1 d . . . . .
O7 O 0.4311(5) 0.7643(3) 0.0062(2) 0.0322(12) Uani 1 1 d . . . . .
O6 O 0.4600(5) 0.8290(3) 0.1240(3) 0.0340(13) Uani 1 1 d . . . . .
C32 C 0.7453(7) 0.8518(4) 0.1026(4) 0.0296(17) Uani 1 1 d . . . . .
N3 N 0.7224(6) 0.9134(3) -0.0136(3) 0.0284(14) Uani 1 1 d . . . . .
N1 N 0.3126(7) 0.7687(3) -0.0053(3) 0.0335(15) Uani 1 1 d . . . . .
C31 C 0.7097(7) 0.8608(3) 0.0359(4) 0.0295(17) Uani 1 1 d . . . . .
C25 C 0.6412(8) 1.0185(4) 0.0246(4) 0.0331(18) Uani 1 1 d . . . . .
H25 H 0.5714 0.9998 0.0465 0.040 Uiso 1 1 calc R U . . .
O2 O 0.6708(5) 0.6760(3) 0.0017(3) 0.0352(13) Uani 1 1 d . . . . .
C24 C 0.6508(7) 1.0840(4) 0.0264(4) 0.0318(17) Uani 1 1 d . . . . .
H24 H 0.5861 1.1103 0.0481 0.038 Uiso 1 1 calc R U . . .
O8 O 0.0097(6) 0.8514(3) -0.0268(4) 0.0528(17) Uani 1 1 d . . . . .
C26 C 0.7366(7) 0.9805(4) -0.0101(4) 0.0279(16) Uani 1 1 d . . . . .
C7 C 0.8241(8) 0.6045(4) 0.1057(5) 0.043(2) Uani 1 1 d . . . . .
C4 C 0.5195(8) 0.5676(4) 0.1515(4) 0.039(2) Uani 1 1 d . . . . .
C20 C 0.1217(8) 0.7384(4) -0.0279(5) 0.040(2) Uani 1 1 d . . . . .
C33 C 0.8105(8) 0.8938(4) 0.1246(4) 0.040(2) Uani 1 1 d . . . . .
H33 H 0.8296 0.9331 0.0982 0.048 Uiso 1 1 calc R U . . .
C30 C 0.6704(7) 0.8308(4) -0.0503(4) 0.0308(17) Uani 1 1 d . . . . .
H30 H 0.6498 0.8052 -0.0780 0.037 Uiso 1 1 calc R U . . .
C23 C 0.7594(7) 1.1108(4) -0.0049(4) 0.0275(16) Uani 1 1 d . . . . .
N2 N 0.1142(6) 0.8103(3) -0.0214(4) 0.0386(17) Uani 1 1 d . . . . .
F8 F 0.5082(9) 0.4996(3) 0.0754(3) 0.099(3) Uani 1 1 d . . . . .
C29 C 0.6988(7) 0.8942(4) -0.0689(4) 0.0321(17) Uani 1 1 d . . . . .
H29 H 0.7015 0.9193 -0.1104 0.038 Uiso 1 1 calc R U . . .
C27 C 0.8419(8) 1.0072(4) -0.0423(4) 0.0363(19) Uani 1 1 d . . . . .
H27 H 0.9041 0.9818 -0.0661 0.044 Uiso 1 1 calc R U . . .
F18 F 0.4105(8) 0.9542(3) 0.1452(3) 0.084(2) Uani 1 1 d . . . . .
C35 C 0.8212(8) 0.8173(5) 0.2244(4) 0.043(2) Uani 1 1 d . . . . .
H35 H 0.8465 0.8042 0.2660 0.052 Uiso 1 1 calc R U . . .
C17 C 0.2676(8) 0.7161(4) -0.0343(4) 0.0329(18) Uani 1 1 d . . . . .
C14 C 0.3752(9) 0.8417(4) 0.1689(4) 0.040(2) Uani 1 1 d . . . . .
C16 C 0.3154(9) 0.6466(4) 0.0038(5) 0.049(2) Uani 1 1 d . . . . .
H16A H 0.4071 0.6370 -0.0032 0.074 Uiso 1 1 calc R U . . .
H16B H 0.2786 0.6134 -0.0106 0.074 Uiso 1 1 calc R U . . .
H16C H 0.2904 0.6459 0.0489 0.074 Uiso 1 1 calc R U . . .
F16 F 0.2774(11) 0.9330(5) 0.2195(6) 0.157(4) Uani 1 1 d . U . . .
F14 F 0.0714(7) 0.7138(5) 0.1829(4) 0.108(3) Uani 1 1 d . . . . .
F2 F 0.6650(7) 0.6215(4) -0.0997(4) 0.087(2) Uani 1 1 d . . . . .
C34 C 0.8468(9) 0.8764(5) 0.1867(4) 0.044(2) Uani 1 1 d . . . . .
H34 H 0.8886 0.9046 0.2030 0.053 Uiso 1 1 calc R U . . .
C28 C 0.8536(7) 1.0728(4) -0.0386(4) 0.0346(19) Uani 1 1 d . . . . .
H28 H 0.9254 1.0907 -0.0589 0.041 Uiso 1 1 calc R U . . .
C9 C 0.7474(9) 0.6221(4) -0.0007(5) 0.045(2) Uani 1 1 d . . . . .
C13 C 0.2837(9) 0.8034(4) 0.2005(4) 0.045(2) Uani 1 1 d . . . . .
H13 H 0.2284 0.8177 0.2343 0.054 Uiso 1 1 calc R U . . .
F1 F 0.7882(9) 0.5329(3) -0.0603(4) 0.101(3) Uani 1 1 d . . . . .
C12 C 0.2750(8) 0.7442(5) 0.1815(4) 0.039(2) Uani 1 1 d . . . . .
C36 C 0.7558(9) 0.7776(4) 0.1981(4) 0.043(2) Uani 1 1 d . . . . .
H36 H 0.7396 0.7371 0.2232 0.051 Uiso 1 1 calc R U . . .
C2 C 0.5442(8) 0.6277(4) 0.2368(4) 0.038(2) Uani 1 1 d . . . . .
C18 C 0.3341(10) 0.7218(5) -0.1032(5) 0.054(3) Uani 1 1 d . . . . .
H18A H 0.3120 0.7666 -0.1262 0.081 Uiso 1 1 calc R U . . .
H18B H 0.3066 0.6909 -0.1251 0.081 Uiso 1 1 calc R U . . .
H18C H 0.4252 0.7114 -0.1016 0.081 Uiso 1 1 calc R U . . .
F3 F 0.8616(8) 0.6232(5) -0.1018(4) 0.109(3) Uani 1 1 d . . . . .
C8 C 0.8207(9) 0.5830(4) 0.0480(5) 0.049(2) Uani 1 1 d . . . . .
H8 H 0.8679 0.5419 0.0415 0.058 Uiso 1 1 calc R U . . .
F6 F 1.0271(7) 0.5701(5) 0.1425(5) 0.128(4) Uani 1 1 d . . . . .
C22 C 0.2230(7) 0.8225(4) -0.0045(4) 0.0305(17) Uani 1 1 d . . . . .
C5 C 0.5007(12) 0.5025(5) 0.1347(5) 0.059(3) Uani 1 1 d . . . . .
C11 C 0.1695(10) 0.7037(5) 0.2189(5) 0.053(3) Uani 1 1 d . . . . .
C10 C 0.7642(10) 0.5994(5) -0.0660(6) 0.056(3) Uani 1 1 d . . . . .
F4 F 0.9124(10) 0.4975(4) 0.1589(5) 0.126(4) Uani 1 1 d . . . . .
F17 F 0.4599(14) 0.9005(4) 0.2311(5) 0.158(2) Uani 1 1 d . U . . .
C15 C 0.3782(10) 0.9089(5) 0.1900(4) 0.050(2) Uani 1 1 d . U . . .
C3 C 0.5271(8) 0.5703(4) 0.2166(4) 0.0380(19) Uani 1 1 d . . . . .
H3 H 0.5203 0.5319 0.2474 0.046 Uiso 1 1 calc R U . . .
C21 C 0.0540(11) 0.7351(6) -0.0863(6) 0.072(4) Uani 1 1 d . . . . .
H21A H -0.0363 0.7496 -0.0781 0.109 Uiso 1 1 calc R U . . .
H21B H 0.0688 0.6898 -0.0940 0.109 Uiso 1 1 calc R U . . .
H21C H 0.0871 0.7638 -0.1236 0.109 Uiso 1 1 calc R U . . .
F7 F 0.3976(13) 0.4852(6) 0.1611(6) 0.176(3) Uani 1 1 d . U . . .
F5 F 0.8752(10) 0.5695(5) 0.2130(4) 0.144(4) Uani 1 1 d . . . . .
C6 C 0.9119(9) 0.5611(5) 0.1543(5) 0.048(2) Uani 1 1 d . . . . .
Tb1 Tb 0.13373(3) 0.25173(2) 0.43598(2) 0.02502(12) Uani 1 1 d . . . . .
O13 O 0.3607(5) 0.2583(3) 0.3921(3) 0.0373(13) Uani 1 1 d . . . . .
O16 O 0.6185(5) 0.3469(3) 0.5288(3) 0.0410(14) Uani 1 1 d . . . . .
N9 N -0.0312(6) 0.3162(3) 0.5048(3) 0.0256(13) Uani 1 1 d . . . . .
N10 N -0.0594(6) 0.3309(3) 0.3787(3) 0.0312(15) Uani 1 1 d . . . . .
O10 O -0.0142(5) 0.1867(3) 0.4158(3) 0.0318(12) Uani 1 1 d . . . . .
N7 N 0.5404(6) 0.3051(3) 0.5329(3) 0.0305(14) Uani 1 1 d . . . . .
C67 C -0.1011(7) 0.3715(3) 0.4762(3) 0.0232(15) Uani 1 1 d . . . . .
N8 N -0.1513(5) 0.4119(3) 0.5204(3) 0.0252(13) Uani 1 1 d . . . . .
O11 O 0.2482(5) 0.1417(2) 0.4333(2) 0.0299(12) Uani 1 1 d . . . . .
O15 O 0.2470(5) 0.2626(3) 0.5232(2) 0.0302(12) Uani 1 1 d . . . . .
N6 N 0.3640(6) 0.2656(3) 0.5295(3) 0.0270(14) Uani 1 1 d . . . . .
O9 O 0.0691(5) 0.1805(2) 0.5350(2) 0.0317(12) Uani 1 1 d . . . . .
C68 C -0.1291(7) 0.3792(4) 0.4092(4) 0.0289(17) Uani 1 1 d . . . . .
C62 C -0.2201(7) 0.4799(3) 0.5100(3) 0.0236(15) Uani 1 1 d . . . . .
F34 F -0.0820(6) 0.0608(3) 0.6385(3) 0.0654(17) Uani 1 1 d . . . . .
C60 C -0.2224(7) 0.5946(3) 0.4624(3) 0.0248(15) Uani 1 1 d . . . . .
H60 H -0.1823 0.6283 0.4365 0.030 Uiso 1 1 calc R U . . .
O14 O 0.1655(5) 0.3658(3) 0.3965(3) 0.0326(12) Uani 1 1 d . . . . .
C59 C -0.3456(7) 0.6102(4) 0.4923(4) 0.0260(16) Uani 1 1 d . . . . .
F35 F -0.0387(6) 0.1521(3) 0.6556(3) 0.0642(17) Uani 1 1 d . . . . .
O12 O 0.1674(5) 0.2398(3) 0.3259(2) 0.0372(13) Uani 1 1 d . . . . .
C48 C -0.0499(7) 0.1329(4) 0.4431(4) 0.0329(18) Uani 1 1 d . . . . .
C64 C -0.4050(7) 0.5601(4) 0.5312(4) 0.0319(17) Uani 1 1 d . . . . .
H64 H -0.4876 0.5703 0.5507 0.038 Uiso 1 1 calc R U . . .
F22 F 0.0861(6) 0.4918(3) 0.3548(3) 0.0713(19) Uani 1 1 d . . . . .
C63 C -0.3407(7) 0.4941(4) 0.5411(3) 0.0262(16) Uani 1 1 d . . . . .
H63 H -0.3784 0.4604 0.5682 0.031 Uiso 1 1 calc R U . . .
F36 F 0.1120(6) 0.0724(3) 0.6405(3) 0.0624(16) Uani 1 1 d . . . . .
C53 C 0.4533(8) 0.2047(4) 0.5589(4) 0.0353(19) Uani 1 1 d . . . . .
C66 C -0.0397(7) 0.3194(4) 0.5683(4) 0.0303(17) Uani 1 1 d . . . . .
H66 H -0.0011 0.2865 0.5997 0.036 Uiso 1 1 calc R U . . .
C50 C 0.0111(8) 0.1320(4) 0.5490(4) 0.0331(18) Uani 1 1 d . . . . .
C58 C 0.4156(7) 0.3219(3) 0.5214(3) 0.0224(15) Uani 1 1 d . . . . .
C65 C -0.1133(7) 0.3783(4) 0.5795(4) 0.0286(16) Uani 1 1 d . . . . .
H65 H -0.1336 0.3928 0.6189 0.034 Uiso 1 1 calc R U . . .
C55 C 0.5832(8) 0.2303(4) 0.5446(5) 0.039(2) Uani 1 1 d . . . . .
F32 F -0.1958(7) 0.1420(3) 0.3654(4) 0.094(3) Uani 1 1 d . . . . .
F31 F -0.1651(8) 0.0483(4) 0.4285(4) 0.091(2) Uani 1 1 d . . . . .
C40 C 0.2308(8) 0.3913(4) 0.3488(4) 0.0328(18) Uani 1 1 d . . . . .
C69 C -0.2221(8) 0.4273(4) 0.3794(4) 0.0355(19) Uani 1 1 d . . . . .
H69 H -0.2723 0.4588 0.4018 0.043 Uiso 1 1 calc R U . . .
C49 C -0.0445(8) 0.1025(4) 0.5074(4) 0.0336(18) Uani 1 1 d . . . . .
H49 H -0.0775 0.0629 0.5228 0.040 Uiso 1 1 calc R U . . .
C47 C -0.1094(9) 0.0998(5) 0.3983(5) 0.046(2) Uani 1 1 d . . . . .
F19 F 0.5532(7) 0.2043(4) 0.3207(4) 0.092(2) Uani 1 1 d . . . . .
C61 C -0.1608(7) 0.5297(4) 0.4714(4) 0.0295(17) Uani 1 1 d . . . . .
H61 H -0.0789 0.5191 0.4514 0.035 Uiso 1 1 calc R U . . .
C45 C 0.2830(8) 0.1073(4) 0.3899(4) 0.0368(19) Uani 1 1 d . . . . .
F24 F 0.2678(6) 0.5031(3) 0.3071(4) 0.082(2) Uani 1 1 d . . . . .
F33 F -0.0215(6) 0.0765(4) 0.3561(4) 0.093(3) Uani 1 1 d . . . . .
C38 C 0.4003(8) 0.2965(4) 0.3423(4) 0.040(2) Uani 1 1 d . . . . .
C71 C -0.1700(9) 0.3784(4) 0.2851(4) 0.047(2) Uani 1 1 d . . . . .
H71 H -0.1821 0.3767 0.2429 0.056 Uiso 1 1 calc R U . . .
F23 F 0.1380(9) 0.4657(3) 0.2621(3) 0.100(3) Uani 1 1 d . . . . .
C54 C 0.4054(10) 0.1920(4) 0.6304(4) 0.048(2) Uani 1 1 d . . . . .
H54A H 0.4178 0.2284 0.6499 0.072 Uiso 1 1 calc R U . . .
H54B H 0.4524 0.1509 0.6514 0.072 Uiso 1 1 calc R U . . .
H54C H 0.3159 0.1887 0.6349 0.072 Uiso 1 1 calc R U . . .
C51 C 0.0004(9) 0.1035(4) 0.6209(4) 0.042(2) Uani 1 1 d . . . . .
C72 C -0.0811(9) 0.3309(4) 0.3183(4) 0.043(2) Uani 1 1 d . . . . .
H72 H -0.0343 0.2974 0.2974 0.052 Uiso 1 1 calc R U . . .
C52 C 0.4450(9) 0.1458(4) 0.5287(5) 0.050(2) Uani 1 1 d . . . . .
H52A H 0.3602 0.1347 0.5381 0.075 Uiso 1 1 calc R U . . .
H52B H 0.5058 0.1081 0.5457 0.075 Uiso 1 1 calc R U . . .
H52C H 0.4638 0.1569 0.4828 0.075 Uiso 1 1 calc R U . . .
C70 C -0.2391(10) 0.4276(5) 0.3152(5) 0.052(3) Uani 1 1 d . . . . .
H70 H -0.2970 0.4610 0.2933 0.062 Uiso 1 1 calc R U . . .
C43 C 0.2104(9) 0.1909(5) 0.2991(4) 0.045(2) Uani 1 1 d . . . . .
C41 C 0.1806(9) 0.4636(4) 0.3180(4) 0.043(2) Uani 1 1 d . . . . .
F30 F 0.4710(7) 0.0383(3) 0.4181(5) 0.111(3) Uani 1 1 d . . . . .
C39 C 0.3426(8) 0.3616(5) 0.3182(4) 0.044(2) Uani 1 1 d . . . . .
H39 H 0.3800 0.3854 0.2809 0.053 Uiso 1 1 calc R U . . .
C56 C 0.6552(10) 0.2150(5) 0.4812(6) 0.062(3) Uani 1 1 d . . . . .
H56A H 0.5991 0.2293 0.4473 0.093 Uiso 1 1 calc R U . . .
H56B H 0.6845 0.1676 0.4852 0.093 Uiso 1 1 calc R U . . .
H56C H 0.7274 0.2384 0.4711 0.093 Uiso 1 1 calc R U . . .
F20 F 0.5422(10) 0.2945(6) 0.2489(4) 0.171(6) Uani 1 1 d . . . . .
F29 F 0.3529(10) -0.0046(3) 0.3754(5) 0.133(4) Uani 1 1 d . . . . .
F21 F 0.6239(7) 0.2853(5) 0.3318(6) 0.143(4) Uani 1 1 d . . . . .
C46 C 0.3546(10) 0.0379(4) 0.4127(5) 0.050(2) Uani 1 1 d . . . . .
C37 C 0.5255(10) 0.2683(5) 0.3070(6) 0.066(3) Uani 1 1 d . . . . .
C57 C 0.6710(9) 0.2114(4) 0.5976(5) 0.052(3) Uani 1 1 d . . . . .
H57A H 0.7509 0.2269 0.5824 0.078 Uiso 1 1 calc R U . . .
H57B H 0.6861 0.1635 0.6105 0.078 Uiso 1 1 calc R U . . .
H57C H 0.6322 0.2316 0.6339 0.078 Uiso 1 1 calc R U . . .
F28 F 0.3114(10) 0.0119(4) 0.4681(5) 0.135(4) Uani 1 1 d . U . . .
C44 C 0.2692(9) 0.1263(5) 0.3242(4) 0.048(2) Uani 1 1 d . . . . .
H44 H 0.2995 0.0958 0.2967 0.058 Uiso 1 1 calc R U . . .
C42 C 0.1982(14) 0.2066(8) 0.2253(6) 0.085(4) Uani 1 1 d . . . . .
F26 F 0.0955(10) 0.2443(6) 0.2094(4) 0.166(6) Uani 1 1 d . . . . .
F25 F 0.2916(13) 0.2433(6) 0.1960(4) 0.156(5) Uani 1 1 d . . . . .
C1 C 0.5446(11) 0.6225(5) 0.3088(4) 0.051(2) Uani 1 1 d . . . . .
F27 F 0.2220(11) 0.1539(5) 0.1984(4) 0.140(4) Uani 1 1 d . . . . .
C19 C 0.0510(11) 0.7050(5) 0.0329(6) 0.063(3) Uani 1 1 d . . . . .
H19A H 0.0936 0.7068 0.0697 0.095 Uiso 1 1 calc R U . . .
H19B H 0.0502 0.6591 0.0303 0.095 Uiso 1 1 calc R U . . .
H19C H -0.0354 0.7281 0.0373 0.095 Uiso 1 1 calc R U . . .
F9 F 0.5743(14) 0.4525(5) 0.1631(6) 0.166(4) Uani 1 1 d . U . . .
F15 F 0.1177(8) 0.7252(4) 0.2719(3) 0.092(2) Uani 1 1 d . . . . .
F12 F 0.6367(11) 0.6507(4) 0.3233(3) 0.119(4) Uani 1 1 d . . . . .
F13 F 0.2081(8) 0.6418(4) 0.2290(6) 0.159(5) Uani 1 1 d . . . . .
F11 F 0.4375(9) 0.6564(4) 0.3332(3) 0.115(4) Uani 1 1 d . . . . .
Cl3 Cl 0.5463(4) 1.1115(3) 0.1916(2) 0.142(2) Uani 1 1 d . . . . .
Cl2 Cl 0.8201(4) 1.0797(3) 0.1772(3) 0.1366(19) Uani 1 1 d . . . . .
Cl1 Cl 0.6712(6) 1.0044(4) 0.2758(4) 0.212(4) Uani 1 1 d . . . . .
C73 C 0.6805(17) 1.0801(10) 0.2317(8) 0.123(6) Uani 1 1 d . . . . .
H73 H 0.6855 1.1103 0.2614 0.147 Uiso 1 1 calc R U . . .

loop_
_atom_site_aniso_label
_atom_site_aniso_U_11
_atom_site_aniso_U_22
_atom_site_aniso_U_33
_atom_site_aniso_U_23
_atom_site_aniso_U_13
_atom_site_aniso_U_12
Tb2 0.0355(2) 0.0205(2) 0.0241(2) -0.00217(14) -0.00155(15) -0.00368(15)
O5 0.039(3) 0.035(3) 0.035(3) -0.007(2) -0.002(3) -0.005(2)
O4 0.046(3) 0.024(3) 0.023(3) 0.001(2) -0.002(2) -0.006(2)
N5 0.031(4) 0.034(4) 0.032(4) -0.008(3) -0.001(3) -0.007(3)
N4 0.036(4) 0.025(3) 0.029(3) -0.008(3) 0.002(3) -0.009(3)
O3 0.046(3) 0.025(3) 0.034(3) -0.001(2) -0.005(2) -0.006(2)
F10 0.081(4) 0.044(3) 0.033(3) 0.005(2) -0.002(3) -0.006(3)
O1 0.037(3) 0.031(3) 0.039(3) -0.004(2) -0.001(3) -0.002(2)
O7 0.037(3) 0.028(3) 0.029(3) 0.000(2) -0.006(2) -0.002(2)
O6 0.044(3) 0.026(3) 0.031(3) -0.007(2) -0.001(2) -0.001(2)
C32 0.032(4) 0.029(4) 0.027(4) -0.006(3) -0.003(3) -0.003(3)
N3 0.032(3) 0.026(3) 0.027(3) -0.006(3) 0.001(3) -0.006(3)
N1 0.046(4) 0.027(3) 0.030(3) -0.008(3) -0.011(3) -0.006(3)
C31 0.039(5) 0.017(4) 0.031(4) -0.002(3) -0.002(3) -0.005(3)
C25 0.035(4) 0.026(4) 0.038(4) -0.005(3) 0.000(3) -0.009(3)
O2 0.047(3) 0.023(3) 0.034(3) -0.007(2) 0.005(3) -0.005(2)
C24 0.028(4) 0.030(4) 0.036(4) -0.008(3) 0.003(3) -0.002(3)
O8 0.040(4) 0.039(4) 0.084(5) -0.016(3) -0.015(3) -0.007(3)
C26 0.031(4) 0.024(4) 0.030(4) -0.004(3) -0.003(3) -0.007(3)
C7 0.032(5) 0.033(5) 0.060(6) -0.002(4) -0.003(4) -0.006(4)
C4 0.038(5) 0.032(4) 0.044(5) -0.004(4) 0.000(4) -0.006(4)
C20 0.036(5) 0.028(4) 0.062(6) -0.005(4) -0.019(4) -0.011(4)
C33 0.045(5) 0.038(5) 0.041(5) -0.004(4) -0.008(4) -0.016(4)
C30 0.037(4) 0.028(4) 0.028(4) -0.008(3) 0.005(3) -0.008(3)
C23 0.034(4) 0.023(4) 0.025(4) -0.001(3) -0.003(3) -0.006(3)
N2 0.027(4) 0.029(4) 0.062(5) -0.009(3) -0.010(3) -0.006(3)
F8 0.208(9) 0.058(4) 0.047(4) -0.023(3) 0.008(5) -0.058(5)
C29 0.033(4) 0.036(4) 0.027(4) -0.011(3) 0.003(3) -0.005(3)
C27 0.039(5) 0.032(4) 0.038(5) -0.009(4) 0.005(4) -0.008(4)
F18 0.158(7) 0.033(3) 0.060(4) -0.007(3) 0.004(4) -0.022(4)
C35 0.040(5) 0.055(6) 0.039(5) -0.009(4) -0.016(4) -0.007(4)
C17 0.043(5) 0.022(4) 0.035(4) -0.005(3) -0.005(4) -0.008(3)
C14 0.056(6) 0.026(4) 0.030(4) -0.001(3) 0.003(4) 0.004(4)
C16 0.056(6) 0.035(5) 0.062(6) -0.009(4) -0.018(5) -0.014(4)
F16 0.171(7) 0.108(6) 0.202(8) -0.102(6) 0.093(6) -0.042(5)
F14 0.067(5) 0.183(9) 0.087(6) -0.030(6) -0.001(4) -0.051(5)
F2 0.090(5) 0.092(5) 0.094(5) -0.063(4) -0.024(4) 0.006(4)
C34 0.046(5) 0.056(6) 0.036(5) -0.008(4) -0.004(4) -0.021(4)
C28 0.027(4) 0.032(4) 0.046(5) -0.010(4) 0.008(4) -0.014(3)
C9 0.053(6) 0.034(5) 0.049(5) -0.014(4) 0.011(4) -0.011(4)
C13 0.063(6) 0.039(5) 0.029(4) -0.007(4) 0.004(4) 0.001(4)
F1 0.162(8) 0.046(4) 0.105(6) -0.053(4) -0.012(5) 0.002(4)
C12 0.033(5) 0.048(5) 0.029(4) 0.006(4) 0.001(4) -0.002(4)
C36 0.053(6) 0.036(5) 0.038(5) -0.001(4) -0.012(4) -0.008(4)
C2 0.033(5) 0.046(5) 0.031(4) -0.008(4) 0.006(3) 0.001(4)
C18 0.061(6) 0.065(7) 0.044(5) -0.025(5) -0.007(5) -0.012(5)
F3 0.111(6) 0.170(8) 0.071(5) -0.059(5) 0.040(4) -0.079(6)
C8 0.054(6) 0.028(5) 0.062(6) -0.016(4) 0.010(5) -0.003(4)
F6 0.058(5) 0.154(8) 0.138(8) 0.084(6) -0.040(5) -0.025(5)
C22 0.031(4) 0.027(4) 0.035(4) -0.007(3) -0.004(3) -0.007(3)
C5 0.096(9) 0.035(5) 0.047(6) 0.009(4) -0.016(6) -0.022(5)
C11 0.049(6) 0.059(7) 0.040(5) 0.009(5) 0.013(4) -0.011(5)
C10 0.057(7) 0.049(6) 0.071(7) -0.035(5) 0.001(6) -0.013(5)
F4 0.169(9) 0.047(4) 0.163(9) 0.022(5) -0.086(7) -0.010(5)
F17 0.297(3) 0.055(3) 0.155(3) -0.0285(11) -0.1329(11) -0.0258(11)
C15 0.078(7) 0.042(5) 0.033(5) -0.018(4) -0.003(4) -0.003(5)
C3 0.044(5) 0.023(4) 0.043(5) 0.002(3) -0.003(4) -0.006(4)
C21 0.073(8) 0.057(7) 0.103(10) -0.029(7) -0.045(7) -0.010(6)
F7 0.210(3) 0.179(3) 0.178(3) -0.0612(11) 0.0711(10) -0.1618(12)
F5 0.156(8) 0.153(9) 0.071(6) 0.002(5) -0.018(6) 0.091(7)
C6 0.036(5) 0.036(5) 0.059(6) 0.009(4) 0.001(4) 0.007(4)
Tb1 0.0297(2) 0.01908(19) 0.0238(2) -0.00195(14) -0.00200(14) 0.00042(14)
O13 0.030(3) 0.040(3) 0.035(3) 0.002(3) 0.003(2) 0.000(2)
O16 0.028(3) 0.032(3) 0.063(4) -0.007(3) -0.006(3) -0.006(2)
N9 0.028(3) 0.024(3) 0.024(3) -0.005(2) -0.002(3) -0.002(3)
N10 0.037(4) 0.021(3) 0.034(4) -0.007(3) -0.006(3) 0.001(3)
O10 0.032(3) 0.027(3) 0.037(3) -0.004(2) -0.010(2) -0.003(2)
N7 0.027(3) 0.026(3) 0.038(4) -0.008(3) -0.001(3) -0.001(3)
C67 0.021(4) 0.018(3) 0.029(4) -0.005(3) 0.000(3) -0.001(3)
N8 0.020(3) 0.028(3) 0.024(3) 0.000(3) -0.003(2) -0.001(2)
O11 0.036(3) 0.020(3) 0.032(3) -0.006(2) -0.002(2) 0.002(2)
O15 0.033(3) 0.028(3) 0.031(3) -0.006(2) -0.010(2) 0.000(2)
N6 0.025(3) 0.024(3) 0.031(3) -0.005(3) -0.010(3) 0.005(3)
O9 0.042(3) 0.023(3) 0.029(3) -0.002(2) -0.004(2) -0.005(2)
C68 0.028(4) 0.023(4) 0.033(4) 0.000(3) -0.005(3) 0.000(3)
C62 0.022(4) 0.019(3) 0.029(4) -0.001(3) -0.003(3) -0.004(3)
F34 0.084(4) 0.054(4) 0.054(4) 0.015(3) 0.003(3) -0.034(3)
C60 0.027(4) 0.018(3) 0.028(4) -0.004(3) 0.003(3) -0.004(3)
O14 0.036(3) 0.025(3) 0.034(3) -0.001(2) -0.001(2) -0.005(2)
C59 0.023(4) 0.029(4) 0.029(4) -0.007(3) -0.006(3) -0.007(3)
F35 0.109(5) 0.040(3) 0.036(3) -0.004(2) 0.010(3) -0.008(3)
O12 0.043(3) 0.041(3) 0.024(3) -0.007(2) -0.002(2) 0.004(3)
C48 0.033(4) 0.017(4) 0.048(5) -0.010(3) -0.005(4) 0.003(3)
C64 0.028(4) 0.028(4) 0.039(4) -0.006(3) 0.002(3) -0.005(3)
F22 0.088(4) 0.035(3) 0.069(4) 0.004(3) 0.027(3) 0.011(3)
C63 0.025(4) 0.026(4) 0.027(4) -0.001(3) 0.003(3) -0.009(3)
F36 0.060(4) 0.064(4) 0.052(3) 0.014(3) -0.020(3) 0.005(3)
C53 0.035(5) 0.027(4) 0.044(5) -0.008(4) -0.016(4) 0.006(3)
C66 0.035(4) 0.023(4) 0.027(4) 0.005(3) 0.000(3) 0.001(3)
C50 0.040(5) 0.014(4) 0.038(4) 0.002(3) 0.005(4) 0.002(3)
C58 0.027(4) 0.018(3) 0.023(3) -0.005(3) -0.001(3) -0.006(3)
C65 0.032(4) 0.021(4) 0.029(4) 0.002(3) -0.004(3) -0.001(3)
C55 0.033(5) 0.024(4) 0.057(6) -0.010(4) -0.009(4) 0.006(3)
F32 0.110(6) 0.071(4) 0.121(6) -0.047(4) -0.082(5) 0.014(4)
F31 0.120(6) 0.091(5) 0.083(5) -0.014(4) -0.017(4) -0.072(5)
C40 0.037(5) 0.023(4) 0.038(4) 0.003(3) -0.010(4) -0.008(3)
C69 0.032(4) 0.032(4) 0.042(5) -0.012(4) -0.012(4) 0.008(3)
C49 0.037(5) 0.019(4) 0.045(5) -0.004(3) -0.007(4) -0.006(3)
C47 0.046(5) 0.039(5) 0.061(6) -0.021(5) -0.005(5) -0.009(4)
F19 0.079(5) 0.068(5) 0.111(6) -0.024(4) 0.038(4) 0.012(4)
C61 0.027(4) 0.030(4) 0.029(4) -0.008(3) 0.001(3) 0.002(3)
C45 0.027(4) 0.036(5) 0.046(5) -0.012(4) 0.001(4) 0.002(3)
F24 0.078(4) 0.045(4) 0.110(6) 0.015(3) 0.015(4) -0.022(3)
F33 0.072(4) 0.109(6) 0.124(6) -0.093(5) 0.020(4) -0.027(4)
C38 0.037(5) 0.041(5) 0.041(5) -0.005(4) 0.001(4) -0.012(4)
C71 0.056(6) 0.043(5) 0.041(5) -0.016(4) -0.015(4) 0.010(4)
F23 0.177(8) 0.056(4) 0.065(4) -0.008(3) -0.065(5) 0.025(4)
C54 0.066(6) 0.031(5) 0.043(5) 0.010(4) -0.020(5) -0.006(4)
C51 0.054(6) 0.029(4) 0.041(5) 0.003(4) 0.004(4) -0.012(4)
C72 0.049(5) 0.038(5) 0.042(5) -0.014(4) -0.010(4) 0.004(4)
C52 0.049(6) 0.026(4) 0.077(7) -0.007(4) -0.027(5) 0.002(4)
C70 0.062(6) 0.043(5) 0.047(5) -0.007(4) -0.030(5) 0.015(5)
C43 0.047(5) 0.063(6) 0.024(4) -0.011(4) -0.004(4) 0.001(5)
C41 0.061(6) 0.028(4) 0.035(5) 0.000(4) 0.000(4) -0.005(4)
F30 0.081(5) 0.057(4) 0.196(10) -0.021(5) -0.072(6) 0.024(4)
C39 0.042(5) 0.047(5) 0.036(5) 0.007(4) 0.000(4) -0.007(4)
C56 0.048(6) 0.051(6) 0.083(8) -0.030(6) 0.013(5) 0.009(5)
F20 0.135(8) 0.219(11) 0.065(5) 0.040(6) 0.056(5) 0.105(8)
F29 0.185(9) 0.049(4) 0.185(10) -0.062(5) -0.118(8) 0.040(5)
F21 0.043(4) 0.138(8) 0.239(13) -0.032(8) 0.026(6) -0.016(5)
C46 0.058(7) 0.031(5) 0.056(6) -0.012(4) -0.001(5) 0.002(4)
C37 0.044(6) 0.046(6) 0.085(9) 0.013(6) 0.019(6) 0.006(5)
C57 0.047(6) 0.032(5) 0.078(7) -0.009(5) -0.028(5) 0.006(4)
F28 0.170(7) 0.059(4) 0.123(6) 0.021(4) 0.053(5) 0.033(4)
C44 0.056(6) 0.049(5) 0.039(5) -0.023(4) -0.005(4) 0.009(4)
C42 0.088(10) 0.110(11) 0.051(7) -0.039(8) -0.006(7) 0.026(8)
F26 0.167(9) 0.250(13) 0.053(5) -0.072(6) -0.061(5) 0.125(9)
F25 0.206(12) 0.190(12) 0.050(5) 0.016(6) 0.014(6) -0.034(9)
C1 0.080(7) 0.033(5) 0.036(5) 0.003(4) -0.001(5) -0.011(5)
F27 0.232(11) 0.132(8) 0.046(4) -0.050(5) -0.036(6) 0.051(8)
C19 0.067(7) 0.046(6) 0.079(8) -0.011(5) 0.011(6) -0.027(5)
F9 0.255(9) 0.077(5) 0.181(8) -0.035(6) -0.105(7) 0.003(6)
F15 0.110(6) 0.120(6) 0.056(4) -0.022(4) 0.037(4) -0.062(5)
F12 0.232(11) 0.107(6) 0.042(4) 0.017(4) -0.045(5) -0.100(7)
F13 0.100(6) 0.044(4) 0.273(13) 0.034(6) 0.101(7) -0.001(4)
F11 0.177(8) 0.081(5) 0.044(4) -0.005(3) 0.028(5) 0.060(5)
Cl3 0.101(3) 0.209(6) 0.080(3) 0.014(3) -0.006(2) 0.026(3)
Cl2 0.091(3) 0.132(4) 0.168(5) 0.004(3) -0.004(3) -0.008(3)
Cl1 0.169(5) 0.187(6) 0.182(6) 0.084(5) 0.043(5) 0.063(5)
C73 0.127(14) 0.142(16) 0.080(11) 0.010(10) -0.016(10) 0.002(12)

loop_
_atom_type_symbol
_atom_type_description
_atom_type_scat_dispersion_real
_atom_type_scat_dispersion_imag
_atom_type_scat_source
C C 0.0033 0.0016 'International Tables Vol C Tables 4.2.6.8 and 6.1.1.4'
H H 0.0000 0.0000 'International Tables Vol C Tables 4.2.6.8 and 6.1.1.4'
Cl Cl 0.1484 0.1585 'International Tables Vol C Tables 4.2.6.8 and 6.1.1.4'
F F 0.0171 0.0103 'International Tables Vol C Tables 4.2.6.8 and 6.1.1.4'
Tb Tb -0.1723 4.1537 'International Tables Vol C Tables 4.2.6.8 and 6.1.1.4'
N N 0.0061 0.0033 'International Tables Vol C Tables 4.2.6.8 and 6.1.1.4'
O O 0.0106 0.0060 'International Tables Vol C Tables 4.2.6.8 and 6.1.1.4'

loop_
_geom_angle_atom_site_label_1
_geom_angle_atom_site_label_2
_geom_angle_atom_site_label_3
_geom_angle
_geom_angle_site_symmetry_1
_geom_angle_site_symmetry_3
_geom_angle_publ_flag
O4 Tb2 O3 74.53(18) . . ?
O4 Tb2 O1 69.57(19) . . ?
O3 Tb2 O1 75.03(19) . . ?
O4 Tb2 O6 83.96(18) . . ?
O3 Tb2 O6 137.17(19) . . ?
O1 Tb2 O6 130.92(19) . . ?
O4 Tb2 O7 140.25(18) . . ?
O3 Tb2 O7 92.03(19) . . ?
O1 Tb2 O7 143.57(19) . . ?
O6 Tb2 O7 81.30(18) . . ?
O4 Tb2 O2 131.75(18) . . ?
O3 Tb2 O2 69.63(18) . . ?
O1 Tb2 O2 70.7(2) . . ?
O6 Tb2 O2 143.95(18) . . ?
O7 Tb2 O2 72.84(19) . . ?
O4 Tb2 N4 137.2(2) . . ?
O3 Tb2 N4 140.48(19) . . ?
O1 Tb2 N4 93.4(2) . . ?
O6 Tb2 N4 78.52(19) . . ?
O7 Tb2 N4 75.0(2) . . ?
O2 Tb2 N4 70.88(19) . . ?
O4 Tb2 O5 68.94(19) . . ?
O3 Tb2 O5 68.92(18) . . ?
O1 Tb2 O5 130.51(18) . . ?
O6 Tb2 O5 68.88(18) . . ?
O7 Tb2 O5 71.32(18) . . ?
O2 Tb2 O5 122.96(19) . . ?
N4 Tb2 O5 135.8(2) . . ?
O4 Tb2 N5 75.04(19) . . ?
O3 Tb2 N5 138.7(2) . . ?
O1 Tb2 N5 68.6(2) . . ?
O6 Tb2 N5 64.94(19) . . ?
O7 Tb2 N5 129.00(19) . . ?
O2 Tb2 N5 113.79(19) . . ?
N4 Tb2 N5 62.1(2) . . ?
O5 Tb2 N5 123.24(19) . . ?
C12 O5 Tb2 128.4(5) . . ?
C2 O4 Tb2 131.4(5) . . ?
C36 N5 C32 116.1(7) . . ?
C36 N5 Tb2 125.1(5) . . ?
C32 N5 Tb2 118.7(5) . . ?
C31 N4 C30 105.3(6) . . ?
C31 N4 Tb2 119.5(5) . . ?
C30 N4 Tb2 130.5(5) . . ?
C4 O3 Tb2 134.2(6) . . ?
C7 O1 Tb2 133.1(6) . . ?
N1 O7 Tb2 140.6(4) . . ?
C14 O6 Tb2 132.6(5) . . ?
N5 C32 C33 123.3(7) . . ?
N5 C32 C31 111.6(7) . . ?
C33 C32 C31 124.9(7) . . ?
C31 N3 C29 107.2(6) . . ?
C31 N3 C26 128.4(6) . . ?
C29 N3 C26 123.6(6) . . ?
O7 N1 C22 125.8(6) . . ?
O7 N1 C17 122.0(6) . . ?
C22 N1 C17 111.2(6) . . ?
N4 C31 N3 111.1(7) . . ?
N4 C31 C32 120.0(6) . . ?
N3 C31 C32 128.3(7) . . ?
C24 C25 C26 119.7(7) . . ?
C24 C25 H25 120.1 . . ?
C26 C25 H25 120.1 . . ?
C9 O2 Tb2 131.1(6) . . ?
C25 C24 C23 119.4(7) . . ?
C25 C24 H24 120.3 . . ?
C23 C24 H24 120.3 . . ?
C27 C26 C25 120.9(7) . . ?
C27 C26 N3 120.1(7) . . ?
C25 C26 N3 118.9(6) . . ?
O1 C7 C8 126.3(9) . . ?
O1 C7 C6 115.7(9) . . ?
C8 C7 C6 118.0(8) . . ?
O3 C4 C3 126.6(8) . . ?
O3 C4 C5 115.0(8) . . ?
C3 C4 C5 118.4(8) . . ?
N2 C20 C19 106.3(8) . . ?
N2 C20 C21 109.5(7) . . ?
C19 C20 C21 109.2(8) . . ?
N2 C20 C17 100.6(6) . . ?
C19 C20 C17 115.2(8) . . ?
C21 C20 C17 115.2(8) . . ?
C34 C33 C32 118.7(8) . . ?
C34 C33 H33 120.7 . . ?
C32 C33 H33 120.7 . . ?
C29 C30 N4 110.5(7) . . ?
C29 C30 H30 124.7 . . ?
N4 C30 H30 124.7 . . ?
C28 C23 C24 120.4(7) . . ?
C28 C23 C22 120.3(7) . 2_675 ?
C24 C23 C22 119.0(7) . 2_675 ?
O8 N2 C22 126.3(7) . . ?
O8 N2 C20 121.1(6) . . ?
C22 N2 C20 112.3(6) . . ?
C30 C29 N3 105.8(7) . . ?
C30 C29 H29 127.1 . . ?
N3 C29 H29 127.1 . . ?
C26 C27 C28 119.3(7) . . ?
C26 C27 H27 120.3 . . ?
C28 C27 H27 120.4 . . ?
C34 C35 C36 117.6(8) . . ?
C34 C35 H35 121.2 . . ?
C36 C35 H35 121.2 . . ?
N1 C17 C16 108.8(7) . . ?
N1 C17 C18 105.3(6) . . ?
C16 C17 C18 108.6(7) . . ?
N1 C17 C20 101.3(6) . . ?
C16 C17 C20 115.4(7) . . ?
C18 C17 C20 116.4(7) . . ?
O6 C14 C13 128.7(8) . . ?
O6 C14 C15 113.3(8) . . ?
C13 C14 C15 118.0(8) . . ?
C17 C16 H16A 109.5 . . ?
C17 C16 H16B 109.5 . . ?
H16A C16 H16B 109.5 . . ?
C17 C16 H16C 109.5 . . ?
H16A C16 H16C 109.5 . . ?
H16B C16 H16C 109.5 . . ?
C35 C34 C33 119.9(8) . . ?
C35 C34 H34 120.1 . . ?
C33 C34 H34 120.0 . . ?
C23 C28 C27 120.1(7) . . ?
C23 C28 H28 119.9 . . ?
C27 C28 H28 119.9 . . ?
O2 C9 C8 127.9(8) . . ?
O2 C9 C10 114.4(9) . . ?
C8 C9 C10 117.6(8) . . ?
C12 C13 C14 119.8(8) . . ?
C12 C13 H13 120.1 . . ?
C14 C13 H13 120.1 . . ?
O5 C12 C13 129.0(8) . . ?
O5 C12 C11 113.8(8) . . ?
C13 C12 C11 117.3(8) . . ?
N5 C36 C35 124.4(8) . . ?
N5 C36 H36 117.8 . . ?
C35 C36 H36 117.8 . . ?
O4 C2 C3 130.4(8) . . ?
O4 C2 C1 113.9(8) . . ?
C3 C2 C1 115.6(8) . . ?
C17 C18 H18A 109.5 . . ?
C17 C18 H18B 109.5 . . ?
H18A C18 H18B 109.5 . . ?
C17 C18 H18C 109.5 . . ?
H18A C18 H18C 109.5 . . ?
H18B C18 H18C 109.5 . . ?
C7 C8 C9 121.3(8) . . ?
C7 C8 H8 119.3 . . ?
C9 C8 H8 119.3 . . ?
N1 C22 N2 109.7(7) . . ?
N1 C22 C23 126.8(7) . 2_675 ?
N2 C22 C23 123.0(7) . 2_675 ?
F7 C5 F8 108.8(11) . . ?
F7 C5 F9 96.7(11) . . ?
F8 C5 F9 109.1(11) . . ?
F7 C5 C4 111.5(10) . . ?
F8 C5 C4 116.7(8) . . ?
F9 C5 C4 112.2(10) . . ?
F13 C11 F15 111.8(9) . . ?
F13 C11 F14 106.5(11) . . ?
F15 C11 F14 103.5(9) . . ?
F13 C11 C12 112.4(8) . . ?
F15 C11 C12 113.2(9) . . ?
F14 C11 C12 108.8(8) . . ?
F2 C10 F3 105.6(10) . . ?
F2 C10 F1 107.9(9) . . ?
F3 C10 F1 107.5(9) . . ?
F2 C10 C9 113.5(8) . . ?
F3 C10 C9 109.7(8) . . ?
F1 C10 C9 112.3(9) . . ?
F16 C15 F18 107.6(9) . . ?
F16 C15 F17 102.7(11) . . ?
F18 C15 F17 105.5(10) . . ?
F16 C15 C14 115.4(9) . . ?
F18 C15 C14 114.6(7) . . ?
F17 C15 C14 109.9(8) . . ?
C2 C3 C4 122.7(8) . . ?
C2 C3 H3 118.7 . . ?
C4 C3 H3 118.6 . . ?
C20 C21 H21A 109.5 . . ?
C20 C21 H21B 109.5 . . ?
H21A C21 H21B 109.5 . . ?
C20 C21 H21C 109.5 . . ?
H21A C21 H21C 109.5 . . ?
H21B C21 H21C 109.5 . . ?
F6 C6 F4 106.6(9) . . ?
F6 C6 F5 107.7(11) . . ?
F4 C6 F5 101.5(9) . . ?
F6 C6 C7 113.5(8) . . ?
F4 C6 C7 113.6(9) . . ?
F5 C6 C7 113.0(8) . . ?
O10 Tb1 O12 71.1(2) . . ?
O10 Tb1 O11 73.12(18) . . ?
O12 Tb1 O11 73.46(18) . . ?
O10 Tb1 O15 138.85(18) . . ?
O12 Tb1 O15 141.37(19) . . ?
O11 Tb1 O15 91.33(18) . . ?
O10 Tb1 O14 133.20(18) . . ?
O12 Tb1 O14 85.26(19) . . ?
O11 Tb1 O14 138.26(18) . . ?
O15 Tb1 O14 83.34(18) . . ?
O10 Tb1 O9 70.24(18) . . ?
O12 Tb1 O9 134.13(19) . . ?
O11 Tb1 O9 72.43(17) . . ?
O15 Tb1 O9 68.76(18) . . ?
O14 Tb1 O9 140.12(18) . . ?
O10 Tb1 O13 131.58(19) . . ?
O12 Tb1 O13 68.7(2) . . ?
O11 Tb1 O13 70.41(18) . . ?
O15 Tb1 O13 72.74(19) . . ?
O14 Tb1 O13 68.48(18) . . ?
O9 Tb1 O13 124.74(18) . . ?
O10 Tb1 N9 92.65(19) . . ?
O12 Tb1 N9 136.44(19) . . ?
O11 Tb1 N9 141.44(18) . . ?
O15 Tb1 N9 75.98(19) . . ?
O14 Tb1 N9 77.13(19) . . ?
O9 Tb1 N9 69.02(18) . . ?
O13 Tb1 N9 135.4(2) . . ?
O10 Tb1 N10 70.05(19) . . ?
O12 Tb1 N10 73.79(19) . . ?
O11 Tb1 N10 136.74(19) . . ?
O15 Tb1 N10 131.63(18) . . ?
O14 Tb1 N10 64.67(19) . . ?
O9 Tb1 N10 114.01(19) . . ?
O13 Tb1 N10 121.14(19) . . ?
N9 Tb1 N10 62.65(19) . . ?
C38 O13 Tb1 127.6(5) . . ?
C67 N9 C66 107.1(6) . . ?
C67 N9 Tb1 118.1(5) . . ?
C66 N9 Tb1 131.1(5) . . ?
C72 N10 C68 118.2(7) . . ?
C72 N10 Tb1 123.1(5) . . ?
C68 N10 Tb1 118.2(5) . . ?
C48 O10 Tb1 135.0(5) . . ?
O16 N7 C58 125.1(6) . . ?
O16 N7 C55 122.5(6) . . ?
C58 N7 C55 112.1(6) . . ?
N9 C67 N8 110.0(6) . . ?
N9 C67 C68 121.1(6) . . ?
N8 C67 C68 128.4(6) . . ?
C67 N8 C65 106.9(6) . . ?
C67 N8 C62 129.3(6) . . ?
C65 N8 C62 123.5(6) . . ?
C45 O11 Tb1 134.3(5) . . ?
N6 O15 Tb1 134.7(4) . . ?
O15 N6 C58 125.9(6) . . ?
O15 N6 C53 121.3(6) . . ?
C58 N6 C53 112.0(6) . . ?
C50 O9 Tb1 135.3(5) . . ?
N10 C68 C69 121.6(7) . . ?
N10 C68 C67 112.8(6) . . ?
C69 C68 C67 125.4(7) . . ?
C61 C62 C63 121.3(6) . . ?
C61 C62 N8 119.0(6) . . ?
C63 C62 N8 119.6(6) . . ?
C61 C60 C59 119.9(7) . . ?
C61 C60 H60 120.1 . . ?
C59 C60 H60 120.1 . . ?
C40 O14 Tb1 131.6(5) . . ?
C64 C59 C60 120.0(7) . . ?
C64 C59 C58 119.9(7) . 2_566 ?
C60 C59 C58 119.9(6) . 2_566 ?
C43 O12 Tb1 132.3(5) . . ?
O10 C48 C49 128.1(8) . . ?
O10 C48 C47 113.1(8) . . ?
C49 C48 C47 118.7(7) . . ?
C59 C64 C63 119.8(7) . . ?
C59 C64 H64 120.1 . . ?
C63 C64 H64 120.1 . . ?
C62 C63 C64 118.9(7) . . ?
C62 C63 H63 120.5 . . ?
C64 C63 H63 120.5 . . ?
C52 C53 N6 110.1(7) . . ?
C52 C53 C54 110.5(8) . . ?
N6 C53 C54 104.9(6) . . ?
C52 C53 C55 115.0(7) . . ?
N6 C53 C55 101.2(6) . . ?
C54 C53 C55 114.2(7) . . ?
N9 C66 C65 109.9(7) . . ?
N9 C66 H66 125.1 . . ?
C65 C66 H66 125.1 . . ?
O9 C50 C49 128.0(8) . . ?
O9 C50 C51 113.3(7) . . ?
C49 C50 C51 118.7(7) . . ?
N6 C58 N7 108.9(6) . . ?
N6 C58 C59 125.3(6) . 2_566 ?
N7 C58 C59 125.7(6) . 2_566 ?
C66 C65 N8 106.0(7) . . ?
C66 C65 H65 127.0 . . ?
N8 C65 H65 127.0 . . ?
C57 C55 N7 109.4(7) . . ?
C57 C55 C56 110.4(8) . . ?
N7 C55 C56 105.1(7) . . ?
C57 C55 C53 116.6(8) . . ?
N7 C55 C53 101.3(6) . . ?
C56 C55 C53 113.0(8) . . ?
O14 C40 C39 127.7(7) . . ?
O14 C40 C41 116.8(7) . . ?
C39 C40 C41 115.4(7) . . ?
C68 C69 C70 118.8(7) . . ?
C68 C69 H69 120.6 . . ?
C70 C69 H69 120.6 . . ?
C48 C49 C50 119.4(7) . . ?
C48 C49 H49 120.3 . . ?
C50 C49 H49 120.3 . . ?
F33 C47 F32 106.8(9) . . ?
F33 C47 F31 106.1(8) . . ?
F32 C47 F31 107.1(9) . . ?
F33 C47 C48 110.3(7) . . ?
F32 C47 C48 112.3(7) . . ?
F31 C47 C48 113.8(8) . . ?
C60 C61 C62 120.0(7) . . ?
C60 C61 H61 120.0 . . ?
C62 C61 H61 120.0 . . ?
O11 C45 C44 128.0(8) . . ?
O11 C45 C46 114.5(8) . . ?
C44 C45 C46 117.5(8) . . ?
O13 C38 C39 126.5(8) . . ?
O13 C38 C37 115.6(8) . . ?
C39 C38 C37 117.9(8) . . ?
C70 C71 C72 119.0(9) . . ?
C70 C71 H71 120.5 . . ?
C72 C71 H71 120.5 . . ?
C53 C54 H54A 109.5 . . ?
C53 C54 H54B 109.5 . . ?
H54A C54 H54B 109.5 . . ?
C53 C54 H54C 109.5 . . ?
H54A C54 H54C 109.5 . . ?
H54B C54 H54C 109.5 . . ?
F36 C51 F34 107.3(7) . . ?
F36 C51 F35 106.3(8) . . ?
F34 C51 F35 105.9(7) . . ?
F36 C51 C50 111.8(7) . . ?
F34 C51 C50 114.0(8) . . ?
F35 C51 C50 111.2(7) . . ?
N10 C72 C71 123.2(8) . . ?
N10 C72 H72 118.4 . . ?
C71 C72 H72 118.4 . . ?
C53 C52 H52A 109.5 . . ?
C53 C52 H52B 109.5 . . ?
H52A C52 H52B 109.5 . . ?
C53 C52 H52C 109.5 . . ?
H52A C52 H52C 109.5 . . ?
H52B C52 H52C 109.5 . . ?
C71 C70 C69 119.1(8) . . ?
C71 C70 H70 120.5 . . ?
C69 C70 H70 120.5 . . ?
O12 C43 C44 130.7(8) . . ?
O12 C43 C42 112.7(9) . . ?
C44 C43 C42 116.6(9) . . ?
F23 C41 F24 106.4(8) . . ?
F23 C41 F22 107.7(9) . . ?
F24 C41 F22 106.0(7) . . ?
F23 C41 C40 111.1(7) . . ?
F24 C41 C40 113.5(8) . . ?
F22 C41 C40 111.8(7) . . ?
C40 C39 C38 121.2(8) . . ?
C40 C39 H39 119.4 . . ?
C38 C39 H39 119.4 . . ?
C55 C56 H56A 109.5 . . ?
C55 C56 H56B 109.5 . . ?
H56A C56 H56B 109.5 . . ?
C55 C56 H56C 109.5 . . ?
H56A C56 H56C 109.5 . . ?
H56B C56 H56C 109.5 . . ?
F30 C46 F28 104.4(11) . . ?
F30 C46 F29 106.3(9) . . ?
F28 C46 F29 106.2(10) . . ?
F30 C46 C45 112.4(8) . . ?
F28 C46 C45 112.6(8) . . ?
F29 C46 C45 114.2(9) . . ?
F20 C37 F19 116.8(12) . . ?
F20 C37 F21 101.5(11) . . ?
F19 C37 F21 99.5(10) . . ?
F20 C37 C38 114.8(9) . . ?
F19 C37 C38 113.4(8) . . ?
F21 C37 C38 108.5(11) . . ?
C55 C57 H57A 109.5 . . ?
C55 C57 H57B 109.5 . . ?
H57A C57 H57B 109.5 . . ?
C55 C57 H57C 109.5 . . ?
H57A C57 H57C 109.5 . . ?
H57B C57 H57C 109.5 . . ?
C45 C44 C43 120.7(8) . . ?
C45 C44 H44 119.7 . . ?
C43 C44 H44 119.6 . . ?
F26 C42 F27 112.6(13) . . ?
F26 C42 F25 103.4(14) . . ?
F27 C42 F25 103.6(12) . . ?
F26 C42 C43 114.1(10) . . ?
F27 C42 C43 113.5(12) . . ?
F25 C42 C43 108.5(11) . . ?
F10 C1 F12 106.8(9) . . ?
F10 C1 F11 105.8(8) . . ?
F12 C1 F11 104.2(10) . . ?
F10 C1 C2 116.3(8) . . ?
F12 C1 C2 112.0(8) . . ?
F11 C1 C2 110.9(8) . . ?
C20 C19 H19A 109.5 . . ?
C20 C19 H19B 109.5 . . ?
H19A C19 H19B 109.5 . . ?
C20 C19 H19C 109.5 . . ?
H19A C19 H19C 109.5 . . ?
H19B C19 H19C 109.5 . . ?
Cl1 C73 Cl3 111.5(12) . . ?
Cl1 C73 Cl2 111.8(11) . . ?
Cl3 C73 Cl2 110.7(9) . . ?
Cl1 C73 H73 107.5 . . ?
Cl3 C73 H73 107.5 . . ?
Cl2 C73 H73 107.5 . . ?

loop_
_geom_bond_atom_site_label_1
_geom_bond_atom_site_label_2
_geom_bond_distance
_geom_bond_site_symmetry_2
_geom_bond_publ_flag
Tb2 O4 2.369(5) . ?
Tb2 O3 2.379(5) . ?
Tb2 O1 2.384(6) . ?
Tb2 O6 2.395(5) . ?
Tb2 O7 2.401(5) . ?
Tb2 O2 2.415(5) . ?
Tb2 N4 2.482(6) . ?
Tb2 O5 2.513(6) . ?
Tb2 N5 2.661(6) . ?
O5 C12 1.256(10) . ?
O4 C2 1.258(10) . ?
N5 C36 1.340(11) . ?
N5 C32 1.359(10) . ?
N4 C31 1.330(9) . ?
N4 C30 1.376(10) . ?
O3 C4 1.250(10) . ?
F10 C1 1.318(10) . ?
O1 C7 1.248(10) . ?
O7 N1 1.300(8) . ?
O6 C14 1.260(10) . ?
C32 C33 1.381(11) . ?
C32 C31 1.478(11) . ?
N3 C31 1.367(9) . ?
N3 C29 1.374(10) . ?
N3 C26 1.434(9) . ?
N1 C22 1.328(10) . ?
N1 C17 1.517(10) . ?
C25 C24 1.381(11) . ?
C25 C26 1.393(11) . ?
C25 H25 0.9300 . ?
O2 C9 1.262(10) . ?
C24 C23 1.407(10) . ?
C24 H24 0.9300 . ?
O8 N2 1.276(9) . ?
C26 C27 1.383(11) . ?
C7 C8 1.386(13) . ?
C7 C6 1.522(13) . ?
C4 C3 1.407(12) . ?
C4 C5 1.505(13) . ?
C20 N2 1.503(10) . ?
C20 C19 1.518(13) . ?
C20 C21 1.526(13) . ?
C20 C17 1.538(12) . ?
C33 C34 1.380(12) . ?
C33 H33 0.9300 . ?
C30 C29 1.367(11) . ?
C30 H30 0.9300 . ?
C23 C28 1.375(11) . ?
C23 C22 1.475(10) 2_675 ?
N2 C22 1.333(10) . ?
F8 C5 1.264(12) . ?
C29 H29 0.9300 . ?
C27 C28 1.397(11) . ?
C27 H27 0.9300 . ?
F18 C15 1.259(11) . ?
C35 C34 1.371(13) . ?
C35 C36 1.396(12) . ?
C35 H35 0.9300 . ?
C17 C16 1.533(12) . ?
C17 C18 1.537(12) . ?
C14 C13 1.390(13) . ?
C14 C15 1.542(12) . ?
C16 H16A 0.9600 . ?
C16 H16B 0.9600 . ?
C16 H16C 0.9600 . ?
F16 C15 1.246(12) . ?
F14 C11 1.333(13) . ?
F2 C10 1.314(13) . ?
C34 H34 0.9300 . ?
C28 H28 0.9300 . ?
C9 C8 1.407(14) . ?
C9 C10 1.526(13) . ?
C13 C12 1.378(12) . ?
C13 H13 0.9300 . ?
F1 C10 1.332(11) . ?
C12 C11 1.565(12) . ?
C36 H36 0.9300 . ?
C2 C3 1.381(12) . ?
C2 C1 1.511(12) . ?
C18 H18A 0.9600 . ?
C18 H18B 0.9600 . ?
C18 H18C 0.9600 . ?
F3 C10 1.319(12) . ?
C8 H8 0.9300 . ?
F6 C6 1.262(11) . ?
C22 C23 1.475(10) 2_675 ?
C5 F7 1.247(14) . ?
C5 F9 1.275(14) . ?
C11 F13 1.252(12) . ?
C11 F15 1.312(12) . ?
F4 C6 1.293(12) . ?
F17 C15 1.274(13) . ?
C3 H3 0.9300 . ?
C21 H21A 0.9600 . ?
C21 H21B 0.9600 . ?
C21 H21C 0.9600 . ?
F5 C6 1.294(13) . ?
Tb1 O10 2.369(5) . ?
Tb1 O12 2.372(5) . ?
Tb1 O11 2.382(5) . ?
Tb1 O15 2.397(5) . ?
Tb1 O14 2.407(5) . ?
Tb1 O9 2.417(5) . ?
Tb1 O13 2.499(5) . ?
Tb1 N9 2.503(6) . ?
Tb1 N10 2.649(6) . ?
O13 C38 1.264(10) . ?
O16 N7 1.285(8) . ?
N9 C67 1.326(9) . ?
N9 C66 1.353(10) . ?
N10 C72 1.329(11) . ?
N10 C68 1.351(9) . ?
O10 C48 1.247(9) . ?
N7 C58 1.353(9) . ?
N7 C55 1.508(10) . ?
C67 N8 1.370(9) . ?
C67 C68 1.461(10) . ?
N8 C65 1.379(9) . ?
N8 C62 1.450(9) . ?
O11 C45 1.250(9) . ?
O15 N6 1.284(8) . ?
N6 C58 1.343(9) . ?
N6 C53 1.511(9) . ?
O9 C50 1.236(9) . ?
C68 C69 1.388(10) . ?
C62 C61 1.377(10) . ?
C62 C63 1.379(10) . ?
F34 C51 1.325(10) . ?
C60 C61 1.369(10) . ?
C60 C59 1.397(10) . ?
C60 H60 0.9300 . ?
O14 C40 1.238(9) . ?
C59 C64 1.387(10) . ?
C59 C58 1.455(10) 2_566 ?
F35 C51 1.334(10) . ?
O12 C43 1.242(10) . ?
C48 C49 1.390(12) . ?
C48 C47 1.527(12) . ?
C64 C63 1.396(10) . ?
C64 H64 0.9300 . ?
F22 C41 1.317(10) . ?
C63 H63 0.9300 . ?
F36 C51 1.320(10) . ?
C53 C52 1.498(11) . ?
C53 C54 1.527(12) . ?
C53 C55 1.543(12) . ?
C66 C65 1.366(10) . ?
C66 H66 0.9300 . ?
C50 C49 1.402(12) . ?
C50 C51 1.521(11) . ?
C58 C59 1.455(10) 2_566 ?
C65 H65 0.9300 . ?
C55 C57 1.501(12) . ?
C55 C56 1.524(13) . ?
F32 C47 1.314(11) . ?
F31 C47 1.325(11) . ?
C40 C39 1.384(12) . ?
C40 C41 1.535(11) . ?
C69 C70 1.394(12) . ?
C69 H69 0.9300 . ?
C49 H49 0.9300 . ?
C47 F33 1.307(11) . ?
F19 C37 1.282(12) . ?
C61 H61 0.9300 . ?
C45 C44 1.390(12) . ?
C45 C46 1.514(12) . ?
F24 C41 1.312(11) . ?
C38 C39 1.398(12) . ?
C38 C37 1.525(13) . ?
C71 C70 1.358(12) . ?
C71 C72 1.383(12) . ?
C71 H71 0.9300 . ?
F23 C41 1.311(11) . ?
C54 H54A 0.9600 . ?
C54 H54B 0.9600 . ?
C54 H54C 0.9600 . ?
C72 H72 0.9300 . ?
C52 H52A 0.9600 . ?
C52 H52B 0.9600 . ?
C52 H52C 0.9600 . ?
C70 H70 0.9300 . ?
C43 C44 1.397(13) . ?
C43 C42 1.554(14) . ?
F30 C46 1.261(12) . ?
C39 H39 0.9300 . ?
C56 H56A 0.9600 . ?
C56 H56B 0.9600 . ?
C56 H56C 0.9600 . ?
F20 C37 1.249(13) . ?
F29 C46 1.293(12) . ?
F21 C37 1.357(16) . ?
C46 F28 1.262(12) . ?
C57 H57A 0.9600 . ?
C57 H57B 0.9600 . ?
C57 H57C 0.9600 . ?
C44 H44 0.9300 . ?
C42 F26 1.265(14) . ?
C42 F27 1.294(15) . ?
C42 F25 1.372(18) . ?
C1 F12 1.322(13) . ?
C1 F11 1.329(12) . ?
C19 H19A 0.9600 . ?
C19 H19B 0.9600 . ?
C19 H19C 0.9600 . ?
Cl3 C73 1.715(17) . ?
Cl2 C73 1.767(17) . ?
Cl1 C73 1.668(18) . ?
C73 H73 0.9800 . ?

loop_
_geom_torsion_atom_site_label_1
_geom_torsion_atom_site_label_2
_geom_torsion_atom_site_label_3
_geom_torsion_atom_site_label_4
_geom_torsion
_geom_torsion_site_symmetry_1
_geom_torsion_site_symmetry_2
_geom_torsion_site_symmetry_3
_geom_torsion_site_symmetry_4
_geom_torsion_publ_flag
C36 N5 C32 C33 -2.3(11) . . . . ?
Tb2 N5 C32 C33 173.5(6) . . . . ?
C36 N5 C32 C31 173.0(7) . . . . ?
Tb2 N5 C32 C31 -11.1(8) . . . . ?
Tb2 O7 N1 C22 96.4(9) . . . . ?
Tb2 O7 N1 C17 -96.1(8) . . . . ?
C30 N4 C31 N3 1.2(9) . . . . ?
Tb2 N4 C31 N3 -157.0(5) . . . . ?
C30 N4 C31 C32 -170.3(7) . . . . ?
Tb2 N4 C31 C32 31.5(9) . . . . ?
C29 N3 C31 N4 -1.4(9) . . . . ?
C26 N3 C31 N4 169.1(7) . . . . ?
C29 N3 C31 C32 169.2(7) . . . . ?
C26 N3 C31 C32 -20.3(13) . . . . ?
N5 C32 C31 N4 -12.1(10) . . . . ?
C33 C32 C31 N4 163.2(8) . . . . ?
N5 C32 C31 N3 178.1(7) . . . . ?
C33 C32 C31 N3 -6.6(13) . . . . ?
C26 C25 C24 C23 -2.3(12) . . . . ?
C24 C25 C26 C27 0.7(12) . . . . ?
C24 C25 C26 N3 -177.5(7) . . . . ?
C31 N3 C26 C27 122.7(9) . . . . ?
C29 N3 C26 C27 -68.2(10) . . . . ?
C31 N3 C26 C25 -59.0(11) . . . . ?
C29 N3 C26 C25 110.1(9) . . . . ?
Tb2 O1 C7 C8 27.0(13) . . . . ?
Tb2 O1 C7 C6 -154.7(6) . . . . ?
Tb2 O3 C4 C3 3.4(13) . . . . ?
Tb2 O3 C4 C5 -176.2(6) . . . . ?
N5 C32 C33 C34 0.1(13) . . . . ?
C31 C32 C33 C34 -174.7(8) . . . . ?
C31 N4 C30 C29 -0.5(9) . . . . ?
Tb2 N4 C30 C29 154.3(5) . . . . ?
C25 C24 C23 C28 1.8(12) . . . . ?
C25 C24 C23 C22 -171.9(7) . . . 2_675 ?
C19 C20 N2 O8 -72.7(10) . . . . ?
C21 C20 N2 O8 45.2(12) . . . . ?
C17 C20 N2 O8 166.8(8) . . . . ?
C19 C20 N2 C22 102.1(9) . . . . ?
C21 C20 N2 C22 -140.0(9) . . . . ?
C17 C20 N2 C22 -18.4(9) . . . . ?
N4 C30 C29 N3 -0.3(9) . . . . ?
C31 N3 C29 C30 1.0(8) . . . . ?
C26 N3 C29 C30 -170.0(7) . . . . ?
C25 C26 C27 C28 1.5(12) . . . . ?
N3 C26 C27 C28 179.7(7) . . . . ?
O7 N1 C17 C16 49.6(9) . . . . ?
C22 N1 C17 C16 -141.2(7) . . . . ?
O7 N1 C17 C18 -66.7(9) . . . . ?
C22 N1 C17 C18 102.5(8) . . . . ?
O7 N1 C17 C20 171.6(7) . . . . ?
C22 N1 C17 C20 -19.2(8) . . . . ?
N2 C20 C17 N1 20.6(8) . . . . ?
C19 C20 C17 N1 -93.2(8) . . . . ?
C21 C20 C17 N1 138.2(8) . . . . ?
N2 C20 C17 C16 137.9(7) . . . . ?
C19 C20 C17 C16 24.1(11) . . . . ?
C21 C20 C17 C16 -104.5(9) . . . . ?
N2 C20 C17 C18 -93.0(8) . . . . ?
C19 C20 C17 C18 153.2(8) . . . . ?
C21 C20 C17 C18 24.6(11) . . . . ?
Tb2 O6 C14 C13 -25.9(14) . . . . ?
Tb2 O6 C14 C15 153.7(6) . . . . ?
C36 C35 C34 C33 -1.4(14) . . . . ?
C32 C33 C34 C35 1.9(14) . . . . ?
C24 C23 C28 C27 0.5(13) . . . . ?
C22 C23 C28 C27 174.0(8) 2_675 . . . ?
C26 C27 C28 C23 -2.1(13) . . . . ?
Tb2 O2 C9 C8 -17.7(14) . . . . ?
Tb2 O2 C9 C10 165.0(6) . . . . ?
O6 C14 C13 C12 -2.7(15) . . . . ?
C15 C14 C13 C12 177.8(8) . . . . ?
Tb2 O5 C12 C13 28.6(13) . . . . ?
Tb2 O5 C12 C11 -152.1(6) . . . . ?
C14 C13 C12 O5 -0.4(15) . . . . ?
C14 C13 C12 C11 -179.7(8) . . . . ?
C32 N5 C36 C35 2.9(12) . . . . ?
Tb2 N5 C36 C35 -172.7(7) . . . . ?
C34 C35 C36 N5 -1.1(14) . . . . ?
Tb2 O4 C2 C3 -4.9(13) . . . . ?
Tb2 O4 C2 C1 178.0(6) . . . . ?
O1 C7 C8 C9 1.7(15) . . . . ?
C6 C7 C8 C9 -176.5(8) . . . . ?
O2 C9 C8 C7 -5.8(15) . . . . ?
C10 C9 C8 C7 171.4(8) . . . . ?
O7 N1 C22 N2 177.1(7) . . . . ?
C17 N1 C22 N2 8.4(9) . . . . ?
O7 N1 C22 C23 4.6(13) . . . 2_675 ?
C17 N1 C22 C23 -164.1(7) . . . 2_675 ?
O8 N2 C22 N1 -178.5(8) . . . . ?
C20 N2 C22 N1 7.0(10) . . . . ?
O8 N2 C22 C23 -5.7(13) . . . 2_675 ?
C20 N2 C22 C23 179.8(7) . . . 2_675 ?
O3 C4 C5 F7 -118.8(12) . . . . ?
C3 C4 C5 F7 61.6(14) . . . . ?
O3 C4 C5 F8 7.0(15) . . . . ?
C3 C4 C5 F8 -172.5(10) . . . . ?
O3 C4 C5 F9 134.0(11) . . . . ?
C3 C4 C5 F9 -45.6(15) . . . . ?
O5 C12 C11 F13 40.6(13) . . . . ?
C13 C12 C11 F13 -140.0(11) . . . . ?
O5 C12 C11 F15 168.4(8) . . . . ?
C13 C12 C11 F15 -12.2(13) . . . . ?
O5 C12 C11 F14 -77.2(10) . . . . ?
C13 C12 C11 F14 102.3(11) . . . . ?
O2 C9 C10 F2 -25.9(12) . . . . ?
C8 C9 C10 F2 156.4(9) . . . . ?
O2 C9 C10 F3 91.9(11) . . . . ?
C8 C9 C10 F3 -85.7(12) . . . . ?
O2 C9 C10 F1 -148.6(9) . . . . ?
C8 C9 C10 F1 33.7(13) . . . . ?
O6 C14 C15 F16 159.9(10) . . . . ?
C13 C14 C15 F16 -20.5(14) . . . . ?
O6 C14 C15 F18 34.0(13) . . . . ?
C13 C14 C15 F18 -146.4(9) . . . . ?
O6 C14 C15 F17 -84.5(12) . . . . ?
C13 C14 C15 F17 95.0(12) . . . . ?
O4 C2 C3 C4 0.4(15) . . . . ?
C1 C2 C3 C4 177.5(8) . . . . ?
O3 C4 C3 C2 0.5(14) . . . . ?
C5 C4 C3 C2 180.0(9) . . . . ?
O1 C7 C6 F6 -96.6(11) . . . . ?
C8 C7 C6 F6 81.8(13) . . . . ?
O1 C7 C6 F4 141.4(10) . . . . ?
C8 C7 C6 F4 -40.2(13) . . . . ?
O1 C7 C6 F5 26.4(13) . . . . ?
C8 C7 C6 F5 -155.2(10) . . . . ?
C66 N9 C67 N8 2.2(8) . . . . ?
Tb1 N9 C67 N8 -158.8(4) . . . . ?
C66 N9 C67 C68 -170.2(7) . . . . ?
Tb1 N9 C67 C68 28.8(9) . . . . ?
N9 C67 N8 C65 -2.0(8) . . . . ?
C68 C67 N8 C65 169.6(7) . . . . ?
N9 C67 N8 C62 171.8(6) . . . . ?
C68 C67 N8 C62 -16.5(12) . . . . ?
Tb1 O15 N6 C58 91.9(8) . . . . ?
Tb1 O15 N6 C53 -99.1(7) . . . . ?
C72 N10 C68 C69 0.8(12) . . . . ?
Tb1 N10 C68 C69 172.6(6) . . . . ?
C72 N10 C68 C67 176.9(7) . . . . ?
Tb1 N10 C68 C67 -11.2(8) . . . . ?
N9 C67 C68 N10 -10.8(10) . . . . ?
N8 C67 C68 N10 178.4(7) . . . . ?
N9 C67 C68 C69 165.2(8) . . . . ?
N8 C67 C68 C69 -5.6(13) . . . . ?
C67 N8 C62 C61 -59.2(10) . . . . ?
C65 N8 C62 C61 113.7(8) . . . . ?
C67 N8 C62 C63 123.8(8) . . . . ?
C65 N8 C62 C63 -63.3(10) . . . . ?
C61 C60 C59 C64 0.3(11) . . . . ?
C61 C60 C59 C58 -174.7(7) . . . 2_566 ?
Tb1 O10 C48 C49 23.3(12) . . . . ?
Tb1 O10 C48 C47 -158.5(5) . . . . ?
C60 C59 C64 C63 0.9(12) . . . . ?
C58 C59 C64 C63 176.0(7) 2_566 . . . ?
C61 C62 C63 C64 2.3(11) . . . . ?
N8 C62 C63 C64 179.2(7) . . . . ?
C59 C64 C63 C62 -2.2(12) . . . . ?
O15 N6 C53 C52 48.3(10) . . . . ?
C58 N6 C53 C52 -141.4(7) . . . . ?
O15 N6 C53 C54 -70.6(8) . . . . ?
C58 N6 C53 C54 99.8(7) . . . . ?
O15 N6 C53 C55 170.4(6) . . . . ?
C58 N6 C53 C55 -19.3(8) . . . . ?
C67 N9 C66 C65 -1.5(9) . . . . ?
Tb1 N9 C66 C65 156.1(5) . . . . ?
Tb1 O9 C50 C49 -3.0(12) . . . . ?
Tb1 O9 C50 C51 177.8(5) . . . . ?
O15 N6 C58 N7 179.3(6) . . . . ?
C53 N6 C58 N7 9.5(8) . . . . ?
O15 N6 C58 C59 3.8(11) . . . 2_566 ?
C53 N6 C58 C59 -166.0(7) . . . 2_566 ?
O16 N7 C58 N6 179.3(7) . . . . ?
C55 N7 C58 N6 5.3(8) . . . . ?
O16 N7 C58 C59 -5.2(12) . . . 2_566 ?
C55 N7 C58 C59 -179.3(7) . . . 2_566 ?
N9 C66 C65 N8 0.3(9) . . . . ?
C67 N8 C65 C66 1.0(8) . . . . ?
C62 N8 C65 C66 -173.3(6) . . . . ?
O16 N7 C55 C57 45.3(11) . . . . ?
C58 N7 C55 C57 -140.4(7) . . . . ?
O16 N7 C55 C56 -73.2(10) . . . . ?
C58 N7 C55 C56 101.1(8) . . . . ?
O16 N7 C55 C53 169.0(7) . . . . ?
C58 N7 C55 C53 -16.7(8) . . . . ?
C52 C53 C55 C57 -103.0(9) . . . . ?
N6 C53 C55 C57 138.4(7) . . . . ?
C54 C53 C55 C57 26.3(10) . . . . ?
C52 C53 C55 N7 138.4(7) . . . . ?
N6 C53 C55 N7 19.8(8) . . . . ?
C54 C53 C55 N7 -92.3(8) . . . . ?
C52 C53 C55 C56 26.5(10) . . . . ?
N6 C53 C55 C56 -92.1(8) . . . . ?
C54 C53 C55 C56 155.7(8) . . . . ?
Tb1 O14 C40 C39 -28.6(13) . . . . ?
Tb1 O14 C40 C41 149.1(6) . . . . ?
N10 C68 C69 C70 -3.3(13) . . . . ?
C67 C68 C69 C70 -179.0(8) . . . . ?
O10 C48 C49 C50 -2.6(13) . . . . ?
C47 C48 C49 C50 179.3(7) . . . . ?
O9 C50 C49 C48 -7.3(13) . . . . ?
C51 C50 C49 C48 171.9(7) . . . . ?
O10 C48 C47 F33 70.4(10) . . . . ?
C49 C48 C47 F33 -111.2(9) . . . . ?
O10 C48 C47 F32 -48.5(11) . . . . ?
C49 C48 C47 F32 129.8(9) . . . . ?
O10 C48 C47 F31 -170.4(8) . . . . ?
C49 C48 C47 F31 8.0(11) . . . . ?
C59 C60 C61 C62 -0.2(12) . . . . ?
C63 C62 C61 C60 -1.1(12) . . . . ?
N8 C62 C61 C60 -178.0(7) . . . . ?
Tb1 O11 C45 C44 3.9(14) . . . . ?
Tb1 O11 C45 C46 -179.5(6) . . . . ?
Tb1 O13 C38 C39 32.9(13) . . . . ?
Tb1 O13 C38 C37 -148.9(8) . . . . ?
O9 C50 C51 F36 -70.9(9) . . . . ?
C49 C50 C51 F36 109.9(9) . . . . ?
O9 C50 C51 F34 167.3(7) . . . . ?
C49 C50 C51 F34 -12.0(11) . . . . ?
O9 C50 C51 F35 47.7(10) . . . . ?
C49 C50 C51 F35 -131.6(8) . . . . ?
C68 N10 C72 C71 1.0(13) . . . . ?
Tb1 N10 C72 C71 -170.4(7) . . . . ?
C70 C71 C72 N10 -0.1(16) . . . . ?
C72 C71 C70 C69 -2.5(16) . . . . ?
C68 C69 C70 C71 4.1(15) . . . . ?
Tb1 O12 C43 C44 -8.8(16) . . . . ?
Tb1 O12 C43 C42 173.0(8) . . . . ?
O14 C40 C41 F23 -108.5(10) . . . . ?
C39 C40 C41 F23 69.4(11) . . . . ?
O14 C40 C41 F24 131.6(8) . . . . ?
C39 C40 C41 F24 -50.5(11) . . . . ?
O14 C40 C41 F22 11.7(12) . . . . ?
C39 C40 C41 F22 -170.4(8) . . . . ?
O14 C40 C39 C38 -4.0(15) . . . . ?
C41 C40 C39 C38 178.3(8) . . . . ?
O13 C38 C39 C40 0.1(15) . . . . ?
C37 C38 C39 C40 -178.1(10) . . . . ?
O11 C45 C46 F30 -80.8(11) . . . . ?
C44 C45 C46 F30 96.1(11) . . . . ?
O11 C45 C46 F28 36.8(13) . . . . ?
C44 C45 C46 F28 -146.3(11) . . . . ?
O11 C45 C46 F29 158.0(10) . . . . ?
C44 C45 C46 F29 -25.1(14) . . . . ?
O13 C38 C37 F20 157.3(12) . . . . ?
C39 C38 C37 F20 -24.3(17) . . . . ?
O13 C38 C37 F19 19.5(16) . . . . ?
C39 C38 C37 F19 -162.2(10) . . . . ?
O13 C38 C37 F21 -90.1(11) . . . . ?
C39 C38 C37 F21 88.3(12) . . . . ?
O11 C45 C44 C43 -0.1(16) . . . . ?
C46 C45 C44 C43 -176.5(9) . . . . ?
O12 C43 C44 C45 2.7(17) . . . . ?
C42 C43 C44 C45 -179.2(10) . . . . ?
O12 C43 C42 F26 -38.1(18) . . . . ?
C44 C43 C42 F26 143.4(13) . . . . ?
O12 C43 C42 F27 -168.9(12) . . . . ?
C44 C43 C42 F27 12.6(18) . . . . ?
O12 C43 C42 F25 76.6(12) . . . . ?
C44 C43 C42 F25 -101.9(13) . . . . ?
O4 C2 C1 F10 -169.0(8) . . . . ?
C3 C2 C1 F10 13.4(13) . . . . ?
O4 C2 C1 F12 -45.8(12) . . . . ?
C3 C2 C1 F12 136.6(9) . . . . ?
O4 C2 C1 F11 70.1(11) . . . . ?
C3 C2 C1 F11 -107.5(10) . . . . ?
